data_4337594
loop_
_publ_author_name
'Das, Lakshmi Kanta'
'Biswas, Apurba'
'G\'omez-Garc\'ia, Carlos J'
'Drew, Michael G. B.'
'Ghosh, Ashutosh'

_publ_section_title
;
 Isolation of two different Ni2Zn complexes with an unprecedented
 cocrystal formed by one of them and a &quot;coordination positional
 isomer&quot; of the other.
;
_journal_issue 1
_journal_name_full 'Inorganic chemistry'
_journal_page_first 434
_journal_page_last 445
_journal_paper_doi 10.1021/ic402415b
_journal_volume 53
_journal_year 2014
_chemical_formula_sum 'C36 H32 N6 Ni2 O4 S2 Zn'
_chemical_formula_weight 859.59
_chemical_name_systematic
;
 ?
;
_space_group_IT_number 14
_symmetry_cell_setting monoclinic
_symmetry_space_group_name_Hall '-P 2ybc'
_symmetry_space_group_name_H-M 'P 1 21/c 1'
_atom_sites_solution_hydrogens geom
_atom_sites_solution_primary direct
_atom_sites_solution_secondary difmap
_audit_creation_method SHELXL-97
_cell_angle_alpha 90.00
_cell_angle_beta 101.299(5)
_cell_angle_gamma 90.00
_cell_formula_units_Z 4
_cell_length_a 12.598(5)
_cell_length_b 9.960(5)
_cell_length_c 28.247(5)
_cell_measurement_reflns_used 35550
_cell_measurement_temperature 293(2)
_cell_measurement_theta_max 26.54
_cell_measurement_theta_min 1.47
_cell_volume 3476(2)
_computing_cell_refinement 'Bruker SMART'
_computing_data_collection 'Bruker SMART'
_computing_data_reduction 'Bruker SAINT'
_computing_molecular_graphics 'Ortep-3 for Windows (Farrugia, 1997)'
_computing_publication_material 'WINGX V1.80.03'
_computing_structure_refinement 'SHELXL-97 (Sheldrick, 1997)'
_computing_structure_solution 'SHELXS-97 (Sheldrick, 1990)'
_diffrn_ambient_temperature 293(2)
_diffrn_measured_fraction_theta_full 0.989
_diffrn_measured_fraction_theta_max 0.989
_diffrn_radiation_monochromator graphite
_diffrn_radiation_source 'fine-focus sealed tube'
_diffrn_radiation_type MoK\a
_diffrn_radiation_wavelength 0.71073
_diffrn_reflns_av_R_equivalents 0.0747
_diffrn_reflns_av_sigmaI/netI 0.0560
_diffrn_reflns_limit_h_max 15
_diffrn_reflns_limit_h_min -15
_diffrn_reflns_limit_k_max 12
_diffrn_reflns_limit_k_min -12
_diffrn_reflns_limit_l_max 35
_diffrn_reflns_limit_l_min -35
_diffrn_reflns_number 35550
_diffrn_reflns_theta_full 26.54
_diffrn_reflns_theta_max 26.54
_diffrn_reflns_theta_min 1.47
_exptl_absorpt_coefficient_mu 1.927
_exptl_absorpt_correction_T_max 0.8017
_exptl_absorpt_correction_T_min 0.6992
_exptl_absorpt_correction_type empirical
_exptl_absorpt_process_details sadabs
_exptl_crystal_colour brown
_exptl_crystal_density_diffrn 1.643
_exptl_crystal_density_method 'not measured'
_exptl_crystal_description rhombic
_exptl_crystal_F_000 1760
_exptl_crystal_size_max 0.20
_exptl_crystal_size_mid 0.16
_exptl_crystal_size_min 0.12
_refine_diff_density_max 1.184
_refine_diff_density_min -1.036
_refine_diff_density_rms 0.138
_refine_ls_extinction_method none
_refine_ls_goodness_of_fit_ref 1.058
_refine_ls_hydrogen_treatment constr
_refine_ls_matrix_type full
_refine_ls_number_parameters 489
_refine_ls_number_reflns 7159
_refine_ls_number_restraints 8
_refine_ls_restrained_S_all 1.060
_refine_ls_R_factor_all 0.0869
_refine_ls_R_factor_gt 0.0670
_refine_ls_shift/su_max 0.002
_refine_ls_shift/su_mean 0.000
_refine_ls_structure_factor_coef Fsqd
_refine_ls_weighting_details 'calc w=1/[\s^2^(Fo^2^)+(0.0995P)^2^+8.0775P] where P=(Fo^2^+2Fc^2^)/3'
_refine_ls_weighting_scheme calc
_refine_ls_wR_factor_gt 0.1767
_refine_ls_wR_factor_ref 0.1925
_reflns_number_gt 5399
_reflns_number_total 7159
_reflns_threshold_expression >2sigma(I)
_cod_data_source_file ic402415b_si_002.cif
_cod_data_source_block 2
_cod_original_sg_symbol_H-M P21/c
_cod_database_code 4337594

loop_
_symmetry_equiv_pos_as_xyz
'x, y, z'
'-x, y+1/2, -z+1/2'
'-x, -y, -z'
'x, -y-1/2, z-1/2'

loop_
_atom_site_label
_atom_site_type_symbol
_atom_site_fract_x
_atom_site_fract_y
_atom_site_fract_z
_atom_site_U_iso_or_equiv
_atom_site_adp_type
_atom_site_occupancy
_atom_site_symmetry_multiplicity
_atom_site_calc_flag
_atom_site_refinement_flags
_atom_site_disorder_assembly
_atom_site_disorder_group
Ni1 Ni 0.20309(6) 0.05925(7) 0.30138(2) 0.0408(2) Uani 1 1 d . . .
Ni3 Ni 0.37210(6) 0.04122(6) 0.45405(3) 0.0383(2) Uani 1 1 d . A .
Zn2 Zn 0.22989(6) -0.15902(6) 0.38229(2) 0.0423(2) Uani 1 1 d . A .
N1 N 0.0863(5) -0.2238(6) 0.3935(2) 0.0573(13) Uani 1 1 d . . .
N2 N 0.3141(5) -0.3296(5) 0.37493(19) 0.0531(12) Uani 1 1 d . . .
C1 C 0.0041(6) -0.2564(6) 0.4010(2) 0.0496(14) Uani 1 1 d . . .
C2 C 0.3889(6) -0.3824(6) 0.3665(2) 0.0521(15) Uani 1 1 d . . .
S1 S -0.1113(2) -0.3054(3) 0.41187(9) 0.0933(8) Uani 1 1 d . . .
S2 S 0.4965(2) -0.4536(2) 0.35401(10) 0.0881(7) Uani 1 1 d . . .
O11 O 0.1838(4) -0.1254(4) 0.30711(13) 0.0485(10) Uani 1 1 d . . .
C12 C 0.1465(5) -0.2145(5) 0.27275(19) 0.0423(12) Uani 1 1 d . . .
C13 C 0.1042(5) -0.3373(6) 0.2847(2) 0.0506(14) Uani 1 1 d . . .
H13 H 0.1010 -0.3566 0.3166 0.061 Uiso 1 1 calc R . .
C14 C 0.0670(5) -0.4299(6) 0.2484(2) 0.0543(15) Uani 1 1 d . . .
H14 H 0.0399 -0.5117 0.2566 0.065 Uiso 1 1 calc R . .
C15 C 0.0690(6) -0.4042(7) 0.2008(2) 0.0616(18) Uani 1 1 d . . .
H15 H 0.0443 -0.4681 0.1772 0.074 Uiso 1 1 calc R . .
C16 C 0.1080(6) -0.2832(7) 0.1887(2) 0.0567(16) Uani 1 1 d . . .
H16 H 0.1091 -0.2646 0.1565 0.068 Uiso 1 1 calc R . .
C17 C 0.1464(5) -0.1862(6) 0.2245(2) 0.0463(13) Uani 1 1 d . . .
C18 C 0.1891(6) -0.0621(7) 0.2099(2) 0.0568(16) Uani 1 1 d . . .
H18 H 0.1940 -0.0556 0.1776 0.068 Uiso 1 1 calc R . .
N19 N 0.2213(5) 0.0415(5) 0.23640(18) 0.0533(13) Uani 1 1 d . . .
C20 C 0.2753(7) 0.1451(8) 0.2116(3) 0.069(2) Uani 1 1 d . . .
H20A H 0.3531 0.1384 0.2225 0.082 Uiso 1 1 calc R . .
H20B H 0.2590 0.1285 0.1771 0.082 Uiso 1 1 calc R . .
C21 C 0.2394(7) 0.2835(7) 0.2213(3) 0.0674(19) Uani 1 1 d . . .
H21A H 0.1610 0.2874 0.2146 0.081 Uiso 1 1 calc R . .
H21B H 0.2656 0.3468 0.2001 0.081 Uiso 1 1 calc R . .
C22 C 0.2821(7) 0.3214(7) 0.2729(3) 0.0654(19) Uani 1 1 d . . .
H22A H 0.3591 0.3022 0.2810 0.078 Uiso 1 1 calc R . .
H22B H 0.2725 0.4170 0.2769 0.078 Uiso 1 1 calc R . .
N23 N 0.2266(4) 0.2476(5) 0.30620(18) 0.0492(12) Uani 1 1 d . . .
C24 C 0.1987(5) 0.3204(6) 0.3400(2) 0.0535(15) Uani 1 1 d . . .
H24 H 0.2119 0.4121 0.3385 0.064 Uiso 1 1 calc R . .
C25 C 0.1515(5) 0.2786(6) 0.3783(2) 0.0509(14) Uani 1 1 d . . .
C26 C 0.1126(6) 0.3767(7) 0.4071(3) 0.067(2) Uani 1 1 d . . .
H26 H 0.1186 0.4671 0.3998 0.080 Uiso 1 1 calc R . .
C27 C 0.0668(7) 0.3415(8) 0.4450(3) 0.071(2) Uani 1 1 d . . .
H27 H 0.0406 0.4074 0.4630 0.085 Uiso 1 1 calc R . .
C28 C 0.0590(6) 0.2054(8) 0.4568(3) 0.0644(18) Uani 1 1 d . . .
H28 H 0.0284 0.1810 0.4830 0.077 Uiso 1 1 calc R . .
C29 C 0.0969(6) 0.1079(7) 0.4296(2) 0.0547(15) Uani 1 1 d . . .
H29 H 0.0914 0.0180 0.4376 0.066 Uiso 1 1 calc R . .
C30 C 0.1432(5) 0.1416(6) 0.3903(2) 0.0441(13) Uani 1 1 d . . .
O31 O 0.1786(3) 0.0478(3) 0.36430(13) 0.0418(8) Uani 1 1 d . . .
O41 O 0.3906(3) -0.0385(4) 0.39606(14) 0.0439(9) Uani 1 1 d . . .
C42 C 0.4452(4) 0.0025(5) 0.3637(2) 0.0402(12) Uani 1 1 d . . .
C43 C 0.4508(6) -0.0761(7) 0.3230(2) 0.0563(16) Uani 1 1 d . . .
H43 H 0.4160 -0.1589 0.3190 0.068 Uiso 1 1 calc R . .
C44 C 0.5073(6) -0.0320(8) 0.2892(3) 0.0624(18) Uani 1 1 d . . .
H44 H 0.5092 -0.0856 0.2624 0.075 Uiso 1 1 calc R . .
C45 C 0.5614(6) 0.0898(8) 0.2935(3) 0.0658(19) Uani 1 1 d . . .
H45 H 0.6003 0.1176 0.2704 0.079 Uiso 1 1 calc R . .
C46 C 0.5560(6) 0.1672(7) 0.3325(3) 0.0626(17) Uani 1 1 d . . .
H46 H 0.5916 0.2495 0.3358 0.075 Uiso 1 1 calc R . .
C47 C 0.4985(5) 0.1273(6) 0.3679(2) 0.0477(13) Uani 1 1 d . . .
C48 C 0.4928(6) 0.2153(6) 0.4064(3) 0.0628(18) Uani 1 1 d . A .
H48 H 0.5293 0.2963 0.4059 0.075 Uiso 1 1 calc R . .
N49 N 0.4442(5) 0.1998(5) 0.4423(2) 0.0577(14) Uani 1 1 d D . .
C50A C 0.4210(18) 0.3268(16) 0.4661(6) 0.050(5) Uani 0.41(2) 1 d PD A 1
H50A H 0.4641 0.3996 0.4571 0.059 Uiso 0.41(2) 1 calc PR A 1
H50B H 0.3451 0.3502 0.4564 0.059 Uiso 0.41(2) 1 calc PR A 1
C51A C 0.4493(12) 0.3030(13) 0.5201(5) 0.047(5) Uani 0.41(2) 1 d PD A 1
H51A H 0.4654 0.3862 0.5379 0.056 Uiso 0.41(2) 1 calc PR A 1
H51B H 0.5096 0.2414 0.5288 0.056 Uiso 0.41(2) 1 calc PR A 1
C52A C 0.343(2) 0.2407(19) 0.5276(13) 0.072(10) Uani 0.41(2) 1 d PD A 1
H52A H 0.3355 0.2516 0.5610 0.086 Uiso 0.41(2) 1 calc PR A 1
H52B H 0.2821 0.2857 0.5073 0.086 Uiso 0.41(2) 1 calc PR A 1
C50B C 0.4699(16) 0.312(2) 0.4781(9) 0.094(9) Uani 0.59(2) 1 d PD A 2
H50C H 0.4836 0.3942 0.4618 0.113 Uiso 0.59(2) 1 calc PR A 2
H50D H 0.5343 0.2906 0.5019 0.113 Uiso 0.59(2) 1 calc PR A 2
C51B C 0.3748(11) 0.3322(10) 0.5029(5) 0.067(5) Uani 0.59(2) 1 d PD A 2
H51C H 0.3790 0.4197 0.5182 0.081 Uiso 0.59(2) 1 calc PR A 2
H51D H 0.3074 0.3269 0.4795 0.081 Uiso 0.59(2) 1 calc PR A 2
C52B C 0.379(3) 0.2229(16) 0.5404(8) 0.098(11) Uani 0.59(2) 1 d PD A 2
H52C H 0.4522 0.2129 0.5586 0.118 Uiso 0.59(2) 1 calc PR A 2
H52D H 0.3323 0.2461 0.5628 0.118 Uiso 0.59(2) 1 calc PR A 2
N53 N 0.3416(5) 0.0946(5) 0.51515(18) 0.0513(12) Uani 1 1 d D . .
C54 C 0.2985(6) 0.0185(7) 0.5426(2) 0.0558(16) Uani 1 1 d . A .
H54 H 0.2867 0.0572 0.5710 0.067 Uiso 1 1 calc R . .
C55 C 0.2661(5) -0.1181(6) 0.5349(2) 0.0471(13) Uani 1 1 d . . .
C56 C 0.2330(6) -0.1890(7) 0.5727(2) 0.0616(18) Uani 1 1 d . A .
H56 H 0.2283 -0.1442 0.6011 0.074 Uiso 1 1 calc R . .
C57 C 0.2078(6) -0.3221(7) 0.5683(2) 0.0635(18) Uani 1 1 d . . .
H57 H 0.1860 -0.3679 0.5935 0.076 Uiso 1 1 calc R A .
C58 C 0.2150(6) -0.3881(6) 0.5262(2) 0.0567(16) Uani 1 1 d . A .
H58 H 0.1996 -0.4794 0.5234 0.068 Uiso 1 1 calc R . .
C59 C 0.2447(5) -0.3212(6) 0.4881(2) 0.0495(14) Uani 1 1 d . . .
H59 H 0.2477 -0.3674 0.4597 0.059 Uiso 1 1 calc R A .
C60 C 0.2701(5) -0.1854(5) 0.49164(19) 0.0414(12) Uani 1 1 d . A .
O61 O 0.2968(4) -0.1199(4) 0.45482(13) 0.0466(9) Uani 1 1 d . . .

loop_
_atom_site_aniso_label
_atom_site_aniso_U_11
_atom_site_aniso_U_22
_atom_site_aniso_U_33
_atom_site_aniso_U_23
_atom_site_aniso_U_13
_atom_site_aniso_U_12
Ni1 0.0480(4) 0.0311(4) 0.0435(4) 0.0041(3) 0.0096(3) 0.0001(3)
Ni3 0.0405(4) 0.0259(3) 0.0494(4) -0.0030(3) 0.0111(3) -0.0041(3)
Zn2 0.0555(4) 0.0312(3) 0.0404(3) -0.0002(2) 0.0102(3) -0.0044(3)
N1 0.061(4) 0.052(3) 0.062(3) -0.001(2) 0.020(3) -0.012(3)
N2 0.062(4) 0.039(3) 0.059(3) -0.005(2) 0.015(3) -0.006(2)
C1 0.068(4) 0.042(3) 0.041(3) -0.003(2) 0.015(3) -0.001(3)
C2 0.073(5) 0.033(3) 0.050(3) -0.004(2) 0.012(3) -0.007(3)
S1 0.0771(15) 0.123(2) 0.0868(15) -0.0030(13) 0.0324(12) -0.0309(14)
S2 0.0968(17) 0.0655(13) 0.1105(17) -0.0034(11) 0.0414(14) 0.0199(11)
O11 0.078(3) 0.0303(19) 0.0374(18) -0.0011(14) 0.0129(19) -0.0038(19)
C12 0.048(3) 0.036(3) 0.043(3) -0.004(2) 0.010(2) 0.008(2)
C13 0.057(4) 0.039(3) 0.053(3) -0.005(2) 0.004(3) -0.002(3)
C14 0.048(4) 0.041(3) 0.069(4) -0.009(3) 0.000(3) -0.003(3)
C15 0.064(4) 0.058(4) 0.055(4) -0.019(3) -0.006(3) 0.009(3)
C16 0.067(4) 0.061(4) 0.039(3) -0.008(3) 0.005(3) 0.009(3)
C17 0.049(3) 0.046(3) 0.043(3) -0.005(2) 0.007(2) 0.010(3)
C18 0.081(5) 0.052(4) 0.040(3) 0.005(3) 0.020(3) 0.005(3)
N19 0.062(3) 0.052(3) 0.050(3) 0.010(2) 0.021(2) 0.004(3)
C20 0.079(5) 0.068(5) 0.065(4) 0.019(3) 0.031(4) -0.001(4)
C21 0.076(5) 0.055(4) 0.069(4) 0.025(3) 0.010(4) -0.010(4)
C22 0.075(5) 0.046(4) 0.076(4) 0.014(3) 0.016(4) -0.017(3)
N23 0.042(3) 0.042(3) 0.061(3) 0.011(2) 0.005(2) -0.003(2)
C24 0.054(4) 0.031(3) 0.070(4) 0.000(3) -0.002(3) -0.003(3)
C25 0.053(4) 0.036(3) 0.058(3) -0.009(2) -0.003(3) -0.001(3)
C26 0.070(5) 0.040(3) 0.084(5) -0.020(3) 0.001(4) 0.006(3)
C27 0.067(5) 0.061(5) 0.081(5) -0.030(4) 0.007(4) 0.013(4)
C28 0.063(4) 0.071(5) 0.060(4) -0.021(3) 0.016(3) 0.006(4)
C29 0.061(4) 0.050(3) 0.052(3) -0.011(3) 0.010(3) 0.006(3)
C30 0.041(3) 0.039(3) 0.048(3) -0.007(2) -0.001(2) 0.007(2)
O31 0.051(2) 0.0309(18) 0.0450(19) -0.0010(15) 0.0123(17) 0.0055(16)
O41 0.048(2) 0.0333(19) 0.055(2) -0.0038(16) 0.0206(18) -0.0058(16)
C42 0.031(3) 0.036(3) 0.056(3) 0.004(2) 0.016(2) 0.005(2)
C43 0.064(4) 0.044(3) 0.066(4) -0.001(3) 0.026(3) -0.001(3)
C44 0.058(4) 0.070(5) 0.066(4) 0.000(3) 0.029(3) 0.012(3)
C45 0.062(4) 0.070(5) 0.073(4) 0.016(4) 0.032(4) 0.005(4)
C46 0.051(4) 0.058(4) 0.083(5) 0.011(3) 0.023(3) -0.009(3)
C47 0.040(3) 0.044(3) 0.062(3) 0.006(3) 0.017(3) -0.001(2)
C48 0.073(5) 0.037(3) 0.086(5) -0.003(3) 0.032(4) -0.020(3)
N49 0.064(4) 0.036(3) 0.078(4) -0.013(2) 0.028(3) -0.012(2)
C50A 0.051(13) 0.021(7) 0.079(12) -0.008(7) 0.019(10) -0.008(8)
C51A 0.031(9) 0.032(7) 0.074(11) -0.025(6) 0.005(7) -0.006(6)
C52A 0.12(2) 0.038(11) 0.071(18) -0.025(10) 0.053(18) -0.018(12)
C50B 0.076(14) 0.075(13) 0.15(2) -0.074(13) 0.060(13) -0.059(11)
C51B 0.051(9) 0.032(6) 0.113(11) -0.025(6) 0.004(8) 0.002(5)
C52B 0.18(3) 0.049(10) 0.065(12) -0.021(8) 0.017(12) -0.046(13)
N53 0.065(3) 0.034(2) 0.058(3) -0.016(2) 0.020(3) -0.009(2)
C54 0.069(4) 0.052(4) 0.050(3) -0.012(3) 0.017(3) -0.012(3)
C55 0.054(4) 0.045(3) 0.042(3) -0.002(2) 0.009(2) -0.010(3)
C56 0.080(5) 0.062(4) 0.046(3) -0.003(3) 0.019(3) -0.012(4)
C57 0.075(5) 0.066(4) 0.052(3) 0.010(3) 0.019(3) -0.018(4)
C58 0.069(4) 0.041(3) 0.061(4) 0.010(3) 0.014(3) -0.014(3)
C59 0.064(4) 0.039(3) 0.046(3) 0.001(2) 0.011(3) -0.008(3)
C60 0.046(3) 0.038(3) 0.041(3) 0.002(2) 0.010(2) -0.008(2)
O61 0.068(3) 0.0325(19) 0.0411(19) -0.0043(15) 0.0145(18) -0.0133(18)

loop_
_atom_type_symbol
_atom_type_description
_atom_type_scat_dispersion_real
_atom_type_scat_dispersion_imag
_atom_type_scat_source
C C 0.0033 0.0016 'International Tables Vol C Tables 4.2.6.8 and 6.1.1.4'
H H 0.0000 0.0000 'International Tables Vol C Tables 4.2.6.8 and 6.1.1.4'
N N 0.0061 0.0033 'International Tables Vol C Tables 4.2.6.8 and 6.1.1.4'
O O 0.0106 0.0060 'International Tables Vol C Tables 4.2.6.8 and 6.1.1.4'
S S 0.1246 0.1234 'International Tables Vol C Tables 4.2.6.8 and 6.1.1.4'
Ni Ni 0.3393 1.1124 'International Tables Vol C Tables 4.2.6.8 and 6.1.1.4'
Zn Zn 0.2839 1.4301 'International Tables Vol C Tables 4.2.6.8 and 6.1.1.4'

loop_
_geom_angle_atom_site_label_1
_geom_angle_atom_site_label_2
_geom_angle_atom_site_label_3
_geom_angle
O11 Ni1 N19 92.0(2)
O11 Ni1 N23 171.08(19)
N19 Ni1 N23 96.6(2)
O11 Ni1 O31 78.97(16)
N19 Ni1 O31 170.8(2)
N23 Ni1 O31 92.54(19)
O61 Ni3 N49 170.7(2)
O61 Ni3 O41 78.25(16)
N49 Ni3 O41 93.1(2)
O61 Ni3 N53 92.08(19)
N49 Ni3 N53 96.6(2)
O41 Ni3 N53 170.29(19)
N1 Zn2 N2 104.6(2)
N1 Zn2 O11 97.5(2)
N2 Zn2 O11 94.33(19)
N1 Zn2 O61 96.2(2)
N2 Zn2 O61 97.89(19)
O11 Zn2 O61 158.66(15)
N1 Zn2 O31 96.0(2)
N2 Zn2 O31 153.90(19)
O11 Zn2 O31 66.89(15)
O61 Zn2 O31 95.51(15)
N1 Zn2 O41 157.74(19)
N2 Zn2 O41 89.63(19)
O11 Zn2 O41 98.34(16)
O61 Zn2 O41 64.45(15)
O31 Zn2 O41 76.14(15)
C1 N1 Zn2 177.3(6)
C2 N2 Zn2 150.7(5)
N1 C1 S1 178.9(7)
N2 C2 S2 178.5(6)
C12 O11 Ni1 128.8(3)
C12 O11 Zn2 127.9(3)
Ni1 O11 Zn2 103.20(17)
O11 C12 C13 120.2(5)
O11 C12 C17 120.7(5)
C13 C12 C17 119.1(5)
C14 C13 C12 119.4(6)
C13 C14 C15 122.0(6)
C16 C15 C14 119.1(6)
C15 C16 C17 120.7(6)
C16 C17 C12 119.8(6)
C16 C17 C18 118.5(6)
C12 C17 C18 121.7(5)
N19 C18 C17 127.7(5)
C18 N19 C20 113.7(6)
C18 N19 Ni1 123.4(4)
C20 N19 Ni1 122.9(5)
C21 C20 N19 111.8(6)
C20 C21 C22 110.3(6)
N23 C22 C21 111.7(6)
C24 N23 C22 114.9(6)
C24 N23 Ni1 122.8(4)
C22 N23 Ni1 122.2(5)
N23 C24 C25 128.3(6)
C30 C25 C26 118.4(7)
C30 C25 C24 122.5(6)
C26 C25 C24 119.1(6)
C27 C26 C25 121.5(7)
C26 C27 C28 119.8(6)
C29 C28 C27 119.9(7)
C28 C29 C30 121.3(7)
O31 C30 C25 120.0(6)
O31 C30 C29 120.9(5)
C25 C30 C29 119.1(5)
C30 O31 Ni1 128.7(4)
C30 O31 Zn2 130.8(4)
Ni1 O31 Zn2 100.49(16)
C42 O41 Ni3 130.4(4)
C42 O41 Zn2 127.1(4)
Ni3 O41 Zn2 96.42(16)
O41 C42 C47 121.6(5)
O41 C42 C43 120.9(5)
C47 C42 C43 117.5(5)
C44 C43 C42 120.5(6)
C45 C44 C43 122.2(7)
C46 C45 C44 117.8(6)
C45 C46 C47 122.2(7)
C42 C47 C46 119.7(6)
C42 C47 C48 121.2(5)
C46 C47 C48 119.1(6)
N49 C48 C47 129.4(6)
C48 N49 C50B 111.5(9)
C48 N49 C50A 114.7(9)
C50B N49 C50A 25.5(10)
C48 N49 Ni3 123.9(4)
C50B N49 Ni3 123.7(9)
C50A N49 Ni3 119.3(9)
C51A C50A N49 107.1(11)
C50A C51A C52A 99(2)
N53 C52A C51A 109.1(15)
N49 C50B C51B 108.8(10)
C52B C51B C50B 108(2)
N53 C52B C51B 108.5(14)
C54 N53 C52A 114.7(11)
C54 N53 C52B 110.4(10)
C52A N53 C52B 21(2)
C54 N53 Ni3 124.4(4)
C52A N53 Ni3 119.2(12)
C52B N53 Ni3 124.7(11)
N53 C54 C55 128.2(6)
C60 C55 C56 119.1(6)
C60 C55 C54 122.0(5)
C56 C55 C54 118.9(6)
C57 C56 C55 121.1(6)
C56 C57 C58 119.2(6)
C57 C58 C59 121.2(6)
C58 C59 C60 120.5(6)
O61 C60 C59 120.9(5)
O61 C60 C55 120.4(5)
C59 C60 C55 118.7(5)
C60 O61 Ni3 129.8(3)
C60 O61 Zn2 124.1(3)
Ni3 O61 Zn2 104.88(17)

loop_
_geom_bond_atom_site_label_1
_geom_bond_atom_site_label_2
_geom_bond_distance
Ni1 O11 1.866(4)
Ni1 N19 1.902(5)
Ni1 N23 1.900(5)
Ni1 O31 1.866(4)
Ni3 O61 1.866(4)
Ni3 N49 1.883(5)
Ni3 O41 1.876(4)
Ni3 N53 1.915(5)
Zn2 N1 2.004(6)
Zn2 N2 2.035(6)
Zn2 O11 2.116(4)
Zn2 O61 2.094(4)
Zn2 O31 2.189(4)
Zn2 O41 2.320(4)
N1 C1 1.143(8)
N2 C2 1.144(9)
C1 S1 1.619(7)
C2 S2 1.628(8)
O11 C12 1.331(7)
C12 C13 1.402(8)
C12 C17 1.392(8)
C13 C14 1.390(8)
C14 C15 1.374(10)
C15 C16 1.371(10)
C16 C17 1.414(8)
C17 C18 1.440(9)
C18 N19 1.292(8)
N19 C20 1.486(8)
C20 C21 1.493(11)
C21 C22 1.501(10)
C22 N23 1.474(8)
N23 C24 1.301(8)
C24 C25 1.395(9)
C25 C30 1.416(8)
C25 C26 1.418(9)
C26 C27 1.358(11)
C27 C28 1.404(11)
C28 C29 1.381(9)
C29 C30 1.390(9)
C30 O31 1.319(6)
O41 C42 1.312(6)
C42 C47 1.407(8)
C42 C43 1.404(9)
C43 C44 1.371(9)
C44 C45 1.386(11)
C45 C46 1.357(11)
C46 C47 1.403(9)
C47 C48 1.410(9)
C48 N49 1.293(8)
N49 C50B 1.502(13)
N49 C50A 1.489(15)
C50A C51A 1.514(17)
C51A C52A 1.533(19)
C52A N53 1.497(17)
C50B C51B 1.515(15)
C51B C52B 1.513(17)
C52B N53 1.493(15)
N53 C54 1.278(8)
C54 C55 1.425(9)
C55 C60 1.405(8)
C55 C56 1.409(9)
C56 C57 1.363(10)
C57 C58 1.378(10)
C58 C59 1.379(8)
C59 C60 1.389(8)
C60 O61 1.326(6)
